data_7204812
loop_
_publ_author_name
'Sui, Bin'
'Zhao, Wei'
'Ma, Guohong'
'Okamura, Taka-aki'
'Fan, Jian'
'Li, Yi-Zhi'
'Tang, Sing-Hai'
'Sun, Wei-Yin'
'Ueyama, Norikazu'

_publ_section_title
;
 Novel Pb(ii) coordination frameworks: synthesis, crystal structures
 and unusual third-order nonlinear optical propertiesElectronic
 supplementary information (ESI) available: crystal packing diagram of
 complex 2. See http://www.rsc.org/suppdata/jm/b3/b315682f/
;
_journal_issue 10
_journal_name_full 'Journal of Materials Chemistry'
_journal_page_first 1631
_journal_paper_doi 10.1039/b315682f
_journal_volume 14
_journal_year 2004
_chemical_formula_moiety 'C34 H32 N12 O0 Pb2 S4'
_chemical_formula_sum 'C34 H32 N12 O0 Pb2 S4'
_chemical_formula_weight 1151.34
_chemical_name_systematic
;
[Pb(dimb)(SCN)2]
;
_space_group_IT_number 14
_symmetry_cell_setting monoclinic
_symmetry_space_group_name_Hall '-P 2ybc'
_symmetry_space_group_name_H-M 'P 1 21/c 1'
_atom_sites_solution_hydrogens geom
_atom_sites_solution_primary direct
_atom_sites_solution_secondary difmap
_audit_creation_method SHELXL-97
_cell_angle_alpha 90.00
_cell_angle_beta 92.804(3)
_cell_angle_gamma 90.00
_cell_formula_units_Z 2
_cell_length_a 11.968(2)
_cell_length_b 10.0376(18)
_cell_length_c 16.579(3)
_cell_measurement_reflns_used 777
_cell_measurement_temperature 293(2)
_cell_measurement_theta_max 20.110
_cell_measurement_theta_min 2.373
_cell_volume 1989.3(6)
_computing_cell_refinement 'Bruker SMART'
_computing_data_collection 'Bruker SMART'
_computing_data_reduction 'Bruker SAINT'
_computing_molecular_graphics 'Bruker SHELXTL'
_computing_publication_material 'Bruker SHELXTL'
_computing_structure_refinement 'Bruker SHELXTL'
_computing_structure_solution 'Bruker SHELXTL'
_diffrn_ambient_temperature 293(2)
_diffrn_measured_fraction_theta_full 0.967
_diffrn_measured_fraction_theta_max 0.967
_diffrn_measurement_device_type 'CCD area detector'
_diffrn_measurement_method 'phi and omega scans'
_diffrn_radiation_monochromator graphite
_diffrn_radiation_source 'sealed tube'
_diffrn_radiation_type MoK\a
_diffrn_radiation_wavelength 0.71073
_diffrn_reflns_av_R_equivalents 0.0391
_diffrn_reflns_av_sigmaI/netI 0.0779
_diffrn_reflns_limit_h_max 14
_diffrn_reflns_limit_h_min -15
_diffrn_reflns_limit_k_max 13
_diffrn_reflns_limit_k_min -12
_diffrn_reflns_limit_l_max 19
_diffrn_reflns_limit_l_min -21
_diffrn_reflns_number 11717
_diffrn_reflns_theta_full 28.05
_diffrn_reflns_theta_max 28.05
_diffrn_reflns_theta_min 1.70
_exptl_absorpt_coefficient_mu 8.704
_exptl_absorpt_correction_T_max 0.647
_exptl_absorpt_correction_T_min 0.436
_exptl_absorpt_correction_type empirical
_exptl_absorpt_process_details 'SADABS (BRUKER 2000)'
_exptl_crystal_colour colorless
_exptl_crystal_density_diffrn 1.922
_exptl_crystal_density_method 'not measured'
_exptl_crystal_description prism
_exptl_crystal_F_000 1096
_exptl_crystal_size_max 0.3
_exptl_crystal_size_mid 0.1
_exptl_crystal_size_min 0.1
_refine_diff_density_max 1.179
_refine_diff_density_min -0.734
_refine_diff_density_rms 0.110
_refine_ls_extinction_method none
_refine_ls_goodness_of_fit_ref 0.847
_refine_ls_hydrogen_treatment mixed
_refine_ls_matrix_type full
_refine_ls_number_parameters 235
_refine_ls_number_reflns 4671
_refine_ls_number_restraints 12
_refine_ls_restrained_S_all 0.848
_refine_ls_R_factor_all 0.0865
_refine_ls_R_factor_gt 0.0438
_refine_ls_shift/su_max 0.001
_refine_ls_shift/su_mean 0.000
_refine_ls_structure_factor_coef Fsqd
_refine_ls_weighting_details 'calc w=1/[\s^2^(Fo^2^)+(0.0380P)^2^+0.0000P] where P=(Fo^2^+2Fc^2^)/3'
_refine_ls_weighting_scheme calc
_refine_ls_wR_factor_gt 0.0836
_refine_ls_wR_factor_ref 0.0909
_reflns_number_gt 2496
_reflns_number_total 4671
_reflns_threshold_expression >2sigma(I)
_cod_data_source_file b315682f.txt
_cod_data_source_block 2
_cod_database_code 7204812

loop_
_symmetry_equiv_pos_as_xyz
'x, y, z'
'-x, y+1/2, -z+1/2'
'-x, -y, -z'
'x, -y-1/2, z-1/2'

loop_
_atom_site_label
_atom_site_type_symbol
_atom_site_fract_x
_atom_site_fract_y
_atom_site_fract_z
_atom_site_U_iso_or_equiv
_atom_site_adp_type
_atom_site_occupancy
_atom_site_symmetry_multiplicity
_atom_site_calc_flag
_atom_site_refinement_flags
_atom_site_disorder_assembly
_atom_site_disorder_group
Pb1 Pb 0.56716(2) 0.42641(3) -0.123084(16) 0.06645(13) Uani 1 1 d . . .
S1 S 0.34106(19) 0.2004(2) -0.32676(15) 0.0939(7) Uani 1 1 d . . .
S2 S 0.7354(3) 0.5401(4) 0.1617(2) 0.1737(15) Uani 1 1 d . . .
N11 N 0.6399(4) 0.0580(6) 0.0303(4) 0.0632(16) Uani 1 1 d . . .
N31 N 0.9055(5) 0.2834(6) -0.1968(3) 0.0611(15) Uani 1 1 d . . .
N12 N 0.5863(5) 0.2023(7) -0.0610(4) 0.0687(17) Uani 1 1 d . . .
N32 N 0.7580(5) 0.3780(6) -0.1501(4) 0.0643(16) Uani 1 1 d . . .
N1 N 0.5375(6) 0.2930(7) -0.2550(4) 0.0853(16) Uani 1 1 d U . .
N2 N 0.6608(7) 0.5281(12) 0.0179(5) 0.146(3) Uani 1 1 d U . .
C13 C 0.6058(6) 0.0858(9) -0.0967(5) 0.066(2) Uani 1 1 d . . .
H13A H 0.5959 0.0697 -0.1518 0.079 Uiso 1 1 calc R . .
C5 C 0.9868(6) 0.0974(6) 0.0923(4) 0.0509(17) Uani 1 1 d . . .
C33 C 0.8520(6) 0.4333(7) -0.1121(5) 0.069(2) Uani 1 1 d . . .
H33A H 0.8522 0.4998 -0.0730 0.083 Uiso 1 1 calc R . .
C4 C 1.0363(6) 0.0049(7) 0.1446(4) 0.0548(17) Uani 1 1 d . . .
H4A H 1.1136 0.0042 0.1535 0.066 Uiso 1 1 calc R . .
C2 C 0.8587(6) -0.0874(7) 0.1702(4) 0.0571(18) Uani 1 1 d . . .
H2A H 0.8158 -0.1507 0.1956 0.069 Uiso 1 1 calc R . .
C1 C 0.8069(6) 0.0053(7) 0.1192(4) 0.0550(17) Uani 1 1 d . . .
C6 C 0.8727(6) 0.0959(6) 0.0809(4) 0.0543(18) Uani 1 1 d . . .
H6A H 0.8385 0.1581 0.0462 0.065 Uiso 1 1 calc R . .
C32 C 0.7939(6) 0.2895(7) -0.1997(4) 0.066(2) Uani 1 1 d . . .
H32A H 0.7476 0.2367 -0.2332 0.079 Uiso 1 1 calc R . .
C3 C 0.9713(6) -0.0869(7) 0.1837(4) 0.0556(17) Uani 1 1 d . . .
C11 C 0.6814(6) 0.0013(8) 0.1081(4) 0.072(2) Uani 1 1 d . . .
H11A H 0.6564 -0.0903 0.1116 0.086 Uiso 1 1 calc R . .
H11B H 0.6493 0.0506 0.1517 0.086 Uiso 1 1 calc R . .
C34 C 0.9429(7) 0.3755(8) -0.1408(5) 0.071(2) Uani 1 1 d . . .
H34A H 1.0171 0.3943 -0.1255 0.085 Uiso 1 1 calc R . .
C14 C 0.6414(6) -0.0035(8) -0.0425(6) 0.073(2) Uani 1 1 d . . .
H14A H 0.6630 -0.0907 -0.0523 0.088 Uiso 1 1 calc R . .
C12 C 0.6053(6) 0.1804(8) 0.0160(5) 0.069(2) Uani 1 1 d . . .
H12A H 0.5956 0.2438 0.0559 0.082 Uiso 1 1 calc R . .
C31 C 0.9738(6) 0.1899(7) -0.2395(4) 0.069(2) Uani 1 1 d . . .
H31A H 1.0314 0.2385 -0.2664 0.083 Uiso 1 1 calc R . .
H31B H 0.9274 0.1448 -0.2807 0.083 Uiso 1 1 calc R . .
C51 C 1.0568(6) 0.1974(7) 0.0502(4) 0.0651(19) Uani 1 1 d . . .
H51A H 1.0091 0.2542 0.0170 0.098 Uiso 1 1 calc R . .
H51B H 1.1080 0.1517 0.0170 0.098 Uiso 1 1 calc R . .
H51C H 1.0980 0.2504 0.0896 0.098 Uiso 1 1 calc R . .
C71 C 0.4555(7) 0.2536(9) -0.2838(5) 0.0812(17) Uani 1 1 d U . .
C91 C 0.6958(9) 0.5105(16) 0.0738(7) 0.144(3) Uani 1 1 d U . .

loop_
_atom_site_aniso_label
_atom_site_aniso_U_11
_atom_site_aniso_U_22
_atom_site_aniso_U_33
_atom_site_aniso_U_23
_atom_site_aniso_U_13
_atom_site_aniso_U_12
Pb1 0.05204(19) 0.0786(2) 0.0690(2) 0.00023(17) 0.00548(13) 0.01209(16)
S1 0.0724(16) 0.0917(16) 0.1169(18) -0.0088(14) -0.0024(13) -0.0149(12)
S2 0.118(3) 0.254(5) 0.147(3) -0.021(3) -0.018(2) -0.024(3)
N11 0.034(3) 0.075(5) 0.081(5) 0.018(4) 0.002(3) 0.007(3)
N31 0.053(4) 0.063(4) 0.067(4) 0.017(3) 0.009(3) 0.014(3)
N12 0.062(4) 0.078(5) 0.067(4) 0.008(4) 0.006(3) -0.002(3)
N32 0.045(4) 0.070(4) 0.078(4) 0.002(3) 0.008(3) 0.007(3)
N1 0.074(5) 0.103(4) 0.079(4) -0.003(3) 0.001(3) 0.002(4)
N2 0.066(5) 0.288(8) 0.084(6) 0.055(7) 0.017(4) 0.029(5)
C13 0.050(5) 0.081(6) 0.067(5) -0.012(5) -0.002(4) -0.003(4)
C5 0.047(4) 0.054(4) 0.052(4) -0.004(3) 0.011(3) 0.000(3)
C33 0.051(5) 0.061(5) 0.095(6) 0.002(4) 0.002(4) -0.005(4)
C4 0.041(4) 0.072(5) 0.052(4) -0.006(4) 0.008(3) 0.000(4)
C2 0.048(4) 0.069(5) 0.056(4) 0.013(4) 0.019(3) 0.005(4)
C1 0.048(5) 0.056(4) 0.061(4) 0.005(4) 0.009(3) 0.005(3)
C6 0.053(5) 0.053(5) 0.057(4) 0.006(3) 0.004(3) 0.008(3)
C32 0.050(5) 0.076(5) 0.072(5) 0.007(4) 0.006(4) 0.010(4)
C3 0.051(5) 0.071(5) 0.046(4) -0.001(4) 0.011(3) 0.008(4)
C11 0.045(5) 0.097(6) 0.074(5) 0.013(5) 0.009(4) -0.002(4)
C34 0.049(5) 0.077(5) 0.086(6) 0.012(5) -0.002(4) -0.006(4)
C14 0.054(5) 0.067(5) 0.099(7) -0.009(6) 0.011(5) -0.006(4)
C12 0.053(5) 0.080(6) 0.075(6) -0.002(5) 0.017(4) 0.009(4)
C31 0.060(5) 0.091(6) 0.057(4) 0.019(4) 0.018(4) 0.015(4)
C51 0.060(5) 0.067(5) 0.068(5) 0.004(4) 0.005(4) -0.003(4)
C71 0.070(5) 0.098(4) 0.075(4) -0.003(3) 0.002(3) 0.000(4)
C91 0.065(5) 0.285(8) 0.084(6) 0.052(7) 0.017(5) 0.029(5)

loop_
_atom_type_symbol
_atom_type_description
_atom_type_scat_dispersion_real
_atom_type_scat_dispersion_imag
_atom_type_scat_source
C C 0.0033 0.0016 'International Tables Vol C Tables 4.2.6.8 and 6.1.1.4'
H H 0.0000 0.0000 'International Tables Vol C Tables 4.2.6.8 and 6.1.1.4'
N N 0.0061 0.0033 'International Tables Vol C Tables 4.2.6.8 and 6.1.1.4'
O O 0.0106 0.0060 'International Tables Vol C Tables 4.2.6.8 and 6.1.1.4'
S S 0.1246 0.1234 'International Tables Vol C Tables 4.2.6.8 and 6.1.1.4'
Pb Pb -3.3944 10.1111 'International Tables Vol C Tables 4.2.6.8 and 6.1.1.4'

loop_
_geom_angle_atom_site_label_1
_geom_angle_atom_site_label_2
_geom_angle_atom_site_label_3
_geom_angle
_geom_angle_site_symmetry_1
_geom_angle_site_symmetry_3
_geom_angle_publ_flag
N32 Pb1 N12 79.89(19) . . ?
N32 Pb1 N1 80.2(2) . . ?
N12 Pb1 N1 83.5(2) . . ?
N32 Pb1 N2 83.2(2) . . ?
N12 Pb1 N2 87.6(3) . . ?
N1 Pb1 N2 162.3(2) . . ?
N32 Pb1 S1 77.04(15) . 2_654 ?
N12 Pb1 S1 153.15(14) . 2_654 ?
N1 Pb1 S1 105.67(16) . 2_654 ?
N2 Pb1 S1 76.2(2) . 2_654 ?
C71 S1 Pb1 96.2(3) . 2_644 ?
C12 N11 C14 106.4(7) . . ?
C12 N11 C11 127.5(7) . . ?
C14 N11 C11 125.8(7) . . ?
C32 N31 C34 106.7(6) . . ?
C32 N31 C31 126.7(7) . . ?
C34 N31 C31 126.4(7) . . ?
C12 N12 C13 105.1(7) . . ?
C12 N12 Pb1 124.6(6) . . ?
C13 N12 Pb1 128.7(5) . . ?
C32 N32 C33 106.1(6) . . ?
C32 N32 Pb1 127.1(5) . . ?
C33 N32 Pb1 126.6(5) . . ?
C71 N1 Pb1 128.0(7) . . ?
C91 N2 Pb1 148.0(15) . . ?
C14 C13 N12 110.4(7) . . ?
C14 C13 H13A 124.8 . . ?
N12 C13 H13A 124.8 . . ?
C6 C5 C4 118.2(6) . . ?
C6 C5 C51 121.2(6) . . ?
C4 C5 C51 120.6(6) . . ?
C34 C33 N32 108.8(7) . . ?
C34 C33 H33A 125.6 . . ?
N32 C33 H33A 125.6 . . ?
C5 C4 C3 120.4(6) . . ?
C5 C4 H4A 119.8 . . ?
C3 C4 H4A 119.8 . . ?
C3 C2 C1 120.7(6) . . ?
C3 C2 H2A 119.7 . . ?
C1 C2 H2A 119.7 . . ?
C6 C1 C2 118.5(6) . . ?
C6 C1 C11 123.4(6) . . ?
C2 C1 C11 118.1(6) . . ?
C5 C6 C1 122.2(6) . . ?
C5 C6 H6A 118.9 . . ?
C1 C6 H6A 118.9 . . ?
N32 C32 N31 111.7(7) . . ?
N32 C32 H32A 124.2 . . ?
N31 C32 H32A 124.2 . . ?
C2 C3 C4 120.1(6) . . ?
C2 C3 C31 119.7(6) . 3_755 ?
C4 C3 C31 120.2(6) . 3_755 ?
N11 C11 C1 112.8(5) . . ?
N11 C11 H11A 109.0 . . ?
C1 C11 H11A 109.0 . . ?
N11 C11 H11B 109.0 . . ?
C1 C11 H11B 109.0 . . ?
H11A C11 H11B 107.8 . . ?
C33 C34 N31 106.7(7) . . ?
C33 C34 H34A 126.6 . . ?
N31 C34 H34A 126.6 . . ?
C13 C14 N11 106.2(7) . . ?
C13 C14 H14A 126.9 . . ?
N11 C14 H14A 126.9 . . ?
N12 C12 N11 111.9(7) . . ?
N12 C12 H12A 124.0 . . ?
N11 C12 H12A 124.0 . . ?
N31 C31 C3 112.4(5) . 3_755 ?
N31 C31 H31A 109.1 . . ?
C3 C31 H31A 109.1 3_755 . ?
N31 C31 H31B 109.1 . . ?
C3 C31 H31B 109.1 3_755 . ?
H31A C31 H31B 107.9 . . ?
C5 C51 H51A 109.5 . . ?
C5 C51 H51B 109.5 . . ?
H51A C51 H51B 109.5 . . ?
C5 C51 H51C 109.5 . . ?
H51A C51 H51C 109.5 . . ?
H51B C51 H51C 109.5 . . ?
N1 C71 S1 178.2(9) . . ?
N2 C91 S2 157.8(18) . . ?

loop_
_geom_bond_atom_site_label_1
_geom_bond_atom_site_label_2
_geom_bond_distance
_geom_bond_site_symmetry_2
_geom_bond_publ_flag
Pb1 N32 2.399(6) . ?
Pb1 N12 2.480(6) . ?
Pb1 N1 2.575(7) . ?
Pb1 N2 2.740(10) . ?
Pb1 S1 3.090(2) 2_654 ?
S1 C71 1.605(9) . ?
S1 Pb1 3.090(2) 2_644 ?
S2 C91 1.540(13) . ?
N11 C12 1.314(8) . ?
N11 C14 1.356(9) . ?
N11 C11 1.473(8) . ?
N31 C32 1.336(8) . ?
N31 C34 1.370(9) . ?
N31 C31 1.452(8) . ?
N12 C12 1.305(8) . ?
N12 C13 1.336(8) . ?
N32 C32 1.299(8) . ?
N32 C33 1.378(9) . ?
N1 C71 1.140(9) . ?
N2 C91 1.013(10) . ?
C13 C14 1.325(10) . ?
C13 H13A 0.9300 . ?
C5 C6 1.369(9) . ?
C5 C4 1.384(9) . ?
C5 C51 1.501(8) . ?
C33 C34 1.341(10) . ?
C33 H33A 0.9300 . ?
C4 C3 1.386(9) . ?
C4 H4A 0.9300 . ?
C2 C3 1.356(9) . ?
C2 C1 1.384(9) . ?
C2 H2A 0.9300 . ?
C1 C6 1.378(8) . ?
C1 C11 1.505(9) . ?
C6 H6A 0.9300 . ?
C32 H32A 0.9300 . ?
C3 C31 1.515(8) 3_755 ?
C11 H11A 0.9700 . ?
C11 H11B 0.9700 . ?
C34 H34A 0.9300 . ?
C14 H14A 0.9300 . ?
C12 H12A 0.9300 . ?
C31 C3 1.515(8) 3_755 ?
C31 H31A 0.9700 . ?
C31 H31B 0.9700 . ?
C51 H51A 0.9600 . ?
C51 H51B 0.9600 . ?
C51 H51C 0.9600 . ?

loop_
_geom_torsion_atom_site_label_1
_geom_torsion_atom_site_label_2
_geom_torsion_atom_site_label_3
_geom_torsion_atom_site_label_4
_geom_torsion
_geom_torsion_site_symmetry_1
_geom_torsion_site_symmetry_2
_geom_torsion_site_symmetry_3
_geom_torsion_site_symmetry_4
_geom_torsion_publ_flag
N32 Pb1 N12 C12 98.9(6) . . . . ?
N1 Pb1 N12 C12 -180.0(6) . . . . ?
N2 Pb1 N12 C12 15.4(6) . . . . ?
S1 Pb1 N12 C12 67.9(7) 2_654 . . . ?
N32 Pb1 N12 C13 -63.8(6) . . . . ?
N1 Pb1 N12 C13 17.3(6) . . . . ?
N2 Pb1 N12 C13 -147.3(6) . . . . ?
S1 Pb1 N12 C13 -94.9(7) 2_654 . . . ?
N12 Pb1 N32 C32 69.2(6) . . . . ?
N1 Pb1 N32 C32 -15.9(6) . . . . ?
N2 Pb1 N32 C32 158.0(6) . . . . ?
S1 Pb1 N32 C32 -124.6(6) 2_654 . . . ?
N12 Pb1 N32 C33 -106.5(6) . . . . ?
N1 Pb1 N32 C33 168.5(6) . . . . ?
N2 Pb1 N32 C33 -17.7(6) . . . . ?
S1 Pb1 N32 C33 59.7(5) 2_654 . . . ?
N32 Pb1 N1 C71 169.9(9) . . . . ?
N12 Pb1 N1 C71 89.1(9) . . . . ?
N2 Pb1 N1 C71 149.5(9) . . . . ?
S1 Pb1 N1 C71 -116.6(8) 2_654 . . . ?
N32 Pb1 N2 C91 -76.9(17) . . . . ?
N12 Pb1 N2 C91 3.2(17) . . . . ?
N1 Pb1 N2 C91 -57(2) . . . . ?
S1 Pb1 N2 C91 -155.1(18) 2_654 . . . ?
C12 N12 C13 C14 -3.0(8) . . . . ?
Pb1 N12 C13 C14 162.4(5) . . . . ?
C32 N32 C33 C34 0.2(8) . . . . ?
Pb1 N32 C33 C34 176.6(5) . . . . ?
C6 C5 C4 C3 0.4(9) . . . . ?
C51 C5 C4 C3 179.7(6) . . . . ?
C3 C2 C1 C6 1.5(10) . . . . ?
C3 C2 C1 C11 -178.7(6) . . . . ?
C4 C5 C6 C1 -0.5(9) . . . . ?
C51 C5 C6 C1 -179.8(6) . . . . ?
C2 C1 C6 C5 -0.4(10) . . . . ?
C11 C1 C6 C5 179.8(6) . . . . ?
C33 N32 C32 N31 -0.2(8) . . . . ?
Pb1 N32 C32 N31 -176.5(4) . . . . ?
C34 N31 C32 N32 0.1(8) . . . . ?
C31 N31 C32 N32 175.3(6) . . . . ?
C1 C2 C3 C4 -1.6(10) . . . . ?
C1 C2 C3 C31 -179.7(6) . . . 3_755 ?
C5 C4 C3 C2 0.7(10) . . . . ?
C5 C4 C3 C31 178.7(6) . . . 3_755 ?
C12 N11 C11 C1 -95.1(8) . . . . ?
C14 N11 C11 C1 77.4(9) . . . . ?
C6 C1 C11 N11 25.3(10) . . . . ?
C2 C1 C11 N11 -154.5(6) . . . . ?
N32 C33 C34 N31 -0.1(8) . . . . ?
C32 N31 C34 C33 0.0(8) . . . . ?
C31 N31 C34 C33 -175.2(6) . . . . ?
N12 C13 C14 N11 2.4(8) . . . . ?
C12 N11 C14 C13 -0.9(8) . . . . ?
C11 N11 C14 C13 -174.6(6) . . . . ?
C13 N12 C12 N11 2.4(8) . . . . ?
Pb1 N12 C12 N11 -163.7(4) . . . . ?
C14 N11 C12 N12 -1.0(8) . . . . ?
C11 N11 C12 N12 172.6(6) . . . . ?
C32 N31 C31 C3 -107.9(7) . . . 3_755 ?
C34 N31 C31 C3 66.4(9) . . . 3_755 ?
Pb1 N1 C71 S1 126(29) . . . . ?
Pb1 S1 C71 N1 95(29) 2_644 . . . ?
Pb1 N2 C91 S2 -160(2) . . . . ?
